data_4300372
loop_
_publ_author_name
'Karambelkar, Vivek'
'Xiao, Chuanyun'
'Zhang, Yingkai'
'Narducci Sarjeant, Amy A.'
'Goldberg, David P.'

_journal_name_full 'Inorganic Chemistry'
_journal_paper_doi 10.1021/ic050995s
_journal_year 2006
_chemical_formula_moiety 'C19 H25 Fe N3 O2 S'
_chemical_formula_sum 'C19 H25 Fe N3 O2 S'
_chemical_formula_weight 415.33
_space_group_IT_number 33
_space_group_name_Hall 'P 2c -2n'
_space_group_name_H-M_alt 'P n a 21'
_symmetry_cell_setting orthorhombic
_symmetry_space_group_name_Hall 'P 2c -2n'
_symmetry_space_group_name_H-M 'P n a 21'
_cell_angle_alpha 90.00
_cell_angle_beta 90.00
_cell_angle_gamma 90.00
_cell_formula_units_Z 4
_cell_length_a 15.2554(13)
_cell_length_b 8.8516(8)
_cell_length_c 14.9800(12)
_cell_volume 2022.8(3)
_exptl_crystal_density_diffrn 1.364
_cod_depositor_comments
;
The following automatic conversions were performed:
'_symmetry_cell_setting' value 'Orthorhombic' changed to 'orthorhombic'
according to '/home/saulius/struct/CIF-dictionaries/cif_core.dic'
dictionary named 'cif_core.dic' version 2.4.1 from 2010-06-29.

Automatic conversion script
Id: cif_fix_enum 1527 2010-12-29 10:47:43Z saulius 
;
_cod_database_code 4300372

loop_
_symmetry_equiv_pos_as_xyz
'x, y, z'
'-x, -y, z+1/2'
'x+1/2, -y+1/2, z'
'-x+1/2, y+1/2, z+1/2'

loop_
_atom_site_label
_atom_site_type_symbol
_atom_site_fract_x
_atom_site_fract_y
_atom_site_fract_z
_atom_site_U_iso_or_equiv
_atom_site_adp_type
_atom_site_occupancy
_atom_site_symmetry_multiplicity
_atom_site_calc_flag
_atom_site_refinement_flags
_atom_site_disorder_assembly
_atom_site_disorder_group
S2 S 0.26834(8) 0.34546(13) 0.26150(7) 0.0255(3) Uani 1 1 d . . .
Fe1 Fe 0.23075(4) 0.09319(7) 0.27824(4) 0.02179(16) Uani 1 1 d . . .
O1 O 0.3113(2) 0.0024(4) 0.1805(2) 0.0271(9) Uani 1 1 d . . .
O2 O 0.4114(3) 0.0460(4) 0.0758(3) 0.0397(10) Uani 1 1 d . . .
N1 N 0.1259(3) -0.0374(5) 0.2223(3) 0.0293(10) Uani 1 1 d . . .
N2 N 0.1354(3) 0.1863(4) 0.3899(3) 0.0240(9) Uani 1 1 d . . .
N3 N 0.3047(3) -0.0292(5) 0.3778(3) 0.0250(10) Uani 1 1 d . . .
C1 C 0.1456(4) -0.1712(6) 0.1855(3) 0.0269(12) Uani 1 1 d . . .
H1A H 0.2056 -0.1975 0.1789 0.032 Uiso 1 1 calc R . .
C2 C 0.0831(4) -0.2726(7) 0.1568(3) 0.0383(15) Uani 1 1 d . . .
H2A H 0.0997 -0.3673 0.1322 0.046 Uiso 1 1 calc R . .
C3 C -0.0043(4) -0.2333(7) 0.1648(3) 0.0417(16) Uani 1 1 d . . .
H3A H -0.0491 -0.3012 0.1465 0.050 Uiso 1 1 calc R . .
C4 C -0.0253(4) -0.0938(7) 0.1999(4) 0.0380(14) Uani 1 1 d . . .
H4A H -0.0850 -0.0642 0.2046 0.046 Uiso 1 1 calc R . .
C5 C 0.0401(3) 0.0030(6) 0.2281(3) 0.0311(13) Uani 1 1 d . . .
C6 C 0.0204(3) 0.1511(5) 0.2704(5) 0.0363(12) Uani 1 1 d . . .
H6A H -0.0426 0.1746 0.2628 0.044 Uiso 1 1 calc R . .
H6B H 0.0547 0.2313 0.2404 0.044 Uiso 1 1 calc R . .
C7 C 0.0431(3) 0.1485(6) 0.3699(4) 0.0377(14) Uani 1 1 d . . .
H7A H 0.0046 0.2211 0.4014 0.045 Uiso 1 1 calc R . .
H7B H 0.0303 0.0465 0.3937 0.045 Uiso 1 1 calc R . .
C8 C 0.1554(4) 0.1260(6) 0.4804(3) 0.0349(14) Uani 1 1 d . . .
H8A H 0.1040 0.1412 0.5196 0.042 Uiso 1 1 calc R . .
H8B H 0.2051 0.1832 0.5061 0.042 Uiso 1 1 calc R . .
C9 C 0.1784(3) -0.0402(6) 0.4782(4) 0.0344(13) Uani 1 1 d . . .
H9A H 0.1633 -0.0858 0.5365 0.041 Uiso 1 1 calc R . .
H9B H 0.1424 -0.0905 0.4320 0.041 Uiso 1 1 calc R . .
C10 C 0.2735(3) -0.0694(5) 0.4590(3) 0.0242(11) Uani 1 1 d . . .
C11 C 0.3279(4) -0.1360(6) 0.5217(3) 0.0349(14) Uani 1 1 d . . .
H11A H 0.3051 -0.1642 0.5783 0.042 Uiso 1 1 calc R . .
C12 C 0.4148(4) -0.1615(7) 0.5022(4) 0.0438(16) Uani 1 1 d . . .
H12A H 0.4525 -0.2063 0.5452 0.053 Uiso 1 1 calc R . .
C13 C 0.4461(4) -0.1213(7) 0.4197(4) 0.0379(15) Uani 1 1 d . . .
H13A H 0.5057 -0.1386 0.4042 0.046 Uiso 1 1 calc R . .
C14 C 0.3895(3) -0.0554(5) 0.3597(3) 0.0261(12) Uani 1 1 d . . .
H14A H 0.4114 -0.0271 0.3027 0.031 Uiso 1 1 calc R . .
C15 C 0.1424(3) 0.3538(5) 0.3912(4) 0.0246(12) Uani 1 1 d . . .
H15A H 0.1249 0.3897 0.4512 0.030 Uiso 1 1 calc R . .
H15B H 0.0995 0.3950 0.3480 0.030 Uiso 1 1 calc R . .
C16 C 0.2317(3) 0.4198(5) 0.3696(3) 0.0246(10) Uani 1 1 d . . .
C17 C 0.3021(3) 0.3931(6) 0.4404(3) 0.0312(12) Uani 1 1 d . . .
H17A H 0.2808 0.4287 0.4985 0.047 Uiso 1 1 calc R . .
H17B H 0.3553 0.4486 0.4242 0.047 Uiso 1 1 calc R . .
H17C H 0.3152 0.2849 0.4440 0.047 Uiso 1 1 calc R . .
C18 C 0.2188(3) 0.5923(5) 0.3618(4) 0.0331(13) Uani 1 1 d . . .
H18A H 0.1982 0.6324 0.4191 0.050 Uiso 1 1 calc R . .
H18B H 0.1753 0.6139 0.3154 0.050 Uiso 1 1 calc R . .
H18C H 0.2747 0.6399 0.3461 0.050 Uiso 1 1 calc R . .
C19 C 0.3524(4) 0.0823(6) 0.1250(3) 0.0304(13) Uani 1 1 d . . .
H19A H 0.3345 0.1849 0.1213 0.042(17) Uiso 1 1 calc R . .

loop_
_atom_site_aniso_label
_atom_site_aniso_U_11
_atom_site_aniso_U_22
_atom_site_aniso_U_33
_atom_site_aniso_U_23
_atom_site_aniso_U_13
_atom_site_aniso_U_12
S2 0.0293(6) 0.0219(6) 0.0252(7) 0.0016(5) 0.0027(7) -0.0031(5)
Fe1 0.0210(3) 0.0208(3) 0.0235(3) -0.0013(3) 0.0026(5) 0.0001(3)
O1 0.033(2) 0.026(2) 0.0226(19) 0.0008(17) 0.0107(18) 0.0010(18)
O2 0.040(2) 0.045(3) 0.034(2) 0.0012(18) 0.0163(19) 0.001(2)
N1 0.028(3) 0.025(3) 0.035(2) -0.003(2) -0.002(2) -0.003(2)
N2 0.026(2) 0.017(2) 0.029(2) -0.0018(18) 0.007(2) -0.0008(18)
N3 0.031(3) 0.020(2) 0.023(2) 0.0003(19) 0.005(2) -0.005(2)
C1 0.040(3) 0.025(3) 0.016(2) 0.004(2) -0.002(2) -0.004(3)
C2 0.067(4) 0.027(3) 0.022(3) -0.001(2) -0.006(3) -0.007(3)
C3 0.060(4) 0.042(4) 0.024(3) 0.007(3) -0.017(3) -0.017(3)
C4 0.035(3) 0.038(4) 0.041(3) 0.007(3) -0.009(3) -0.012(3)
C5 0.026(3) 0.036(3) 0.032(3) 0.004(2) -0.005(2) -0.006(3)
C6 0.020(2) 0.027(3) 0.062(4) -0.001(4) -0.010(4) 0.001(2)
C7 0.029(3) 0.025(3) 0.059(4) -0.011(3) 0.013(3) 0.001(2)
C8 0.042(3) 0.037(4) 0.026(3) -0.003(2) 0.017(3) 0.002(3)
C9 0.045(3) 0.022(3) 0.037(3) 0.007(2) 0.015(3) 0.002(3)
C10 0.038(3) 0.010(3) 0.025(2) 0.0027(19) 0.004(3) -0.008(2)
C11 0.046(4) 0.032(4) 0.027(3) 0.011(2) -0.007(3) -0.010(3)
C12 0.047(4) 0.041(4) 0.044(4) 0.010(3) -0.018(3) -0.016(3)
C13 0.025(3) 0.047(4) 0.042(3) 0.014(3) -0.001(3) -0.008(3)
C14 0.027(3) 0.026(3) 0.025(3) 0.001(2) 0.005(2) -0.007(2)
C15 0.022(3) 0.025(3) 0.027(3) -0.001(2) 0.000(2) 0.005(2)
C16 0.028(2) 0.018(3) 0.028(3) -0.001(2) 0.000(3) 0.005(2)
C17 0.036(3) 0.030(3) 0.027(3) -0.001(2) -0.003(2) -0.002(3)
C18 0.036(3) 0.020(3) 0.044(3) 0.000(3) -0.001(3) -0.003(3)
C19 0.041(3) 0.026(3) 0.025(3) -0.003(2) 0.000(3) 0.015(3)

loop_
_geom_bond_atom_site_label_1
_geom_bond_atom_site_label_2
_geom_bond_distance
_geom_bond_site_symmetry_2
_geom_bond_publ_flag
S2 C16 1.836(5) . ?
S2 Fe1 2.3191(13) . ?
Fe1 O1 2.073(4) . ?
Fe1 N1 2.144(4) . ?
Fe1 N3 2.161(5) . ?
Fe1 N2 2.366(4) . ?
O1 C19 1.259(6) . ?
O2 C19 1.207(6) . ?
N1 C1 1.340(6) . ?
N1 C5 1.360(6) . ?
N2 C7 1.478(7) . ?
N2 C15 1.486(6) . ?
N2 C8 1.488(6) . ?
N3 C14 1.342(6) . ?
N3 C10 1.353(6) . ?
C1 C2 1.378(7) . ?
C1 H1A 0.9500 . ?
C2 C3 1.383(8) . ?
C2 H2A 0.9500 . ?
C3 C4 1.380(8) . ?
C3 H3A 0.9500 . ?
C4 C5 1.381(7) . ?
C4 H4A 0.9500 . ?
C5 C6 1.486(7) . ?
C6 C7 1.530(9) . ?
C6 H6A 0.9900 . ?
C6 H6B 0.9900 . ?
C7 H7A 0.9900 . ?
C7 H7B 0.9900 . ?
C8 C9 1.513(7) . ?
C8 H8A 0.9900 . ?
C8 H8B 0.9900 . ?
C9 C10 1.502(7) . ?
C9 H9A 0.9900 . ?
C9 H9B 0.9900 . ?
C10 C11 1.385(7) . ?
C11 C12 1.376(8) . ?
C11 H11A 0.9500 . ?
C12 C13 1.373(7) . ?
C12 H12A 0.9500 . ?
C13 C14 1.376(7) . ?
C13 H13A 0.9500 . ?
C14 H14A 0.9500 . ?
C15 C16 1.517(7) . ?
C15 H15A 0.9900 . ?
C15 H15B 0.9900 . ?
C16 C17 1.528(7) . ?
C16 C18 1.544(7) . ?
C17 H17A 0.9800 . ?
C17 H17B 0.9800 . ?
C17 H17C 0.9800 . ?
C18 H18A 0.9800 . ?
C18 H18B 0.9800 . ?
C18 H18C 0.9800 . ?
C19 H19A 0.9500 . ?
